data_4331422
loop_
_publ_author_name
'M. Angustias Romero'
'Juan M. Salas'
'Miguel Quir\'os'
'M. Purificaci\'on S\'anchez'
'Jos\'e Romero'
'Daniel Mart\'in'

_publ_section_title
;
 Structural and Magnetic Studies on a Bromine-Bridged Copper(II) Dimer
 with 5,7-Dimethyl[1,2,4]triazolo[1,5-a]pyrimidine
;
_journal_name_full 'Inorganic Chemistry'
_journal_page_first 5477
_journal_page_last 5481
_journal_paper_doi 10.1021/ic00102a021
_journal_volume 33
_journal_year 1994
_chemical_formula_sum 'C28 H36 Br4 Cu2 N16 O2'
_chemical_formula_weight 1075.4
_space_group_IT_number 2
_symmetry_cell_setting triclinic
_symmetry_space_group_name_Hall '-P 1'
_symmetry_space_group_name_H-M 'P -1'
_atom_sites_solution_hydrogens mixed
_atom_sites_solution_primary direct
_atom_sites_solution_secondary difmap
_cell_angle_alpha 99.01(3)
_cell_angle_beta 60.17(3)
_cell_angle_gamma 79.61(4)
_cell_formula_units_Z 1
_cell_length_a 9.614(4)
_cell_length_b 12.370(6)
_cell_length_c 9.645(4)
_cell_measurement_temperature 291(2)
_cell_volume 937.1(8)
_diffrn_measurement_device_type 'Stoe Siemens AED-2'
_diffrn_radiation_type MoK\a
_diffrn_radiation_wavelength 0.71073
_diffrn_reflns_limit_h_max 14
_diffrn_reflns_limit_h_min -14
_diffrn_reflns_limit_k_max 18
_diffrn_reflns_limit_k_min -18
_diffrn_reflns_limit_l_max 13
_diffrn_reflns_limit_l_min -13
_diffrn_reflns_number 8100
_diffrn_reflns_theta_max 32.50
_diffrn_reflns_theta_min 1.50
_exptl_absorpt_coefficient_mu 5.451
_exptl_absorpt_correction_T_max 0.46
_exptl_absorpt_correction_T_min 0.25
_exptl_absorpt_correction_type psi-scan
_exptl_crystal_colour blue
_exptl_crystal_density_diffrn 1.906
_exptl_crystal_density_method 'not measured'
_exptl_crystal_description prismatic
_exptl_crystal_F_000 530
_exptl_crystal_size_max 0.27
_exptl_crystal_size_mid 0.17
_exptl_crystal_size_min 0.12
_refine_diff_density_max 1.02
_refine_diff_density_min -0.54
_refine_ls_extinction_method none
_refine_ls_goodness_of_fit_ref 0.46
_refine_ls_hydrogen_treatment mixed
_refine_ls_matrix_type full
_refine_ls_number_reflns 2118
_refine_ls_R_factor_all 0.109
_refine_ls_R_factor_gt 0.053
_refine_ls_shift/su_max 1.958
_refine_ls_shift/su_mean 0.094
_refine_ls_structure_factor_coef F
_refine_ls_weighting_details 'calc w=1/[\s^2^(Fo^2^)+0.04(Fo^2^)]'
_refine_ls_weighting_scheme calc
_refine_ls_wR_factor_ref 0.066
_reflns_number_gt 2118
_reflns_number_total 4077
_reflns_threshold_expression >2.5sigma(I)
_cod_data_source_file cudimero.cif
_cod_data_source_block cudimerodmtp
_cod_original_cell_volume 937.1(7)
_cod_database_code 4331422

loop_
_symmetry_equiv_pos_as_xyz
'x, y, z'
'-x, -y, -z'

loop_
_atom_site_label
_atom_site_type_symbol
_atom_site_fract_x
_atom_site_fract_y
_atom_site_fract_z
_atom_site_U_iso_or_equiv
_atom_site_adp_type
Cu Cu 0.0024(2) 0.3539(1) 0.4387(1) 0.032(1) Uani
Br1 Br -0.0429(2) 0.1730(1) 0.3636(1) 0.041(1) Uani
Br2 Br 0.2149(1) 0.4380(1) 0.4732(1) 0.033(1) Uani
N1A N 0.1627(11) 0.4021(8) -0.0327(8) 0.031(4) Uani
C2A C 0.0544(13) 0.4220(9) 0.1303(9) 0.035(4) Uani
H2A H -0.0564(13) 0.4758(9) 0.1921(9) 0.033 Uiso
N3A N 0.1189(10) 0.3576(8) 0.2006(8) 0.030(3) Uani
C3AA C 0.2774(12) 0.2904(8) 0.0735(9) 0.031(4) Uani
N4A N 0.3913(12) 0.2134(8) 0.0729(10) 0.038(4) Uani
C5A C 0.5342(12) 0.1633(9) -0.0724(11) 0.031(4) Uani
C51A C 0.6624(15) 0.0732(11) -0.0789(14) 0.045(5) Uani
H51A H 0.7766(15) 0.0368(11) -0.1705(14) 0.109 Uiso
H51B H 0.6413(15) 0.0420(11) 0.0123(14) 0.109 Uiso
H51C H 0.6440(15) 0.1543(11) -0.0438(14) 0.109 Uiso
C6A C 0.5682(13) 0.1891(10) -0.2185(10) 0.038(4) Uani
H6A H 0.6745(13) 0.1497(10) -0.3207(10) 0.033 Uiso
C7A C 0.4483(15) 0.2715(10) -0.2187(11) 0.039(5) Uani
C71A C 0.4678(16) 0.3084(15) -0.3650(12) 0.061(7) Uani
H71A H 0.5812(16) 0.2626(15) -0.4491(12) 0.109 Uiso
H71B H 0.4596(16) 0.3882(15) -0.3530(12) 0.109 Uiso
H71C H 0.3931(16) 0.2899(15) -0.3971(12) 0.109 Uiso
N8A N 0.3014(11) 0.3202(9) -0.0689(8) 0.036(4) Uani
N1B N -0.3212(10) 0.4037(9) 0.9537(8) 0.035(4) Uani
C2B C -0.2760(11) 0.4219(9) 0.8087(9) 0.028(4) Uani
H2B H -0.3476(11) 0.4766(9) 0.7932(9) 0.033 Uiso
N3B N -0.1165(10) 0.3551(8) 0.6797(8) 0.034(3) Uani
C3AB C -0.0599(12) 0.2894(8) 0.7498(9) 0.027(4) Uani
N4B N 0.0860(11) 0.2046(8) 0.6807(9) 0.036(4) Uani
C5B C 0.1026(14) 0.1545(10) 0.7818(11) 0.039(5) Uani
C51B C 0.2557(16) 0.0597(13) 0.7091(14) 0.050(6) Uani
H51D H 0.2953(16) 0.0710(13) 0.7825(14) 0.109 Uiso
H51E H 0.3474(16) 0.0440(13) 0.5959(14) 0.109 Uiso
H51F H 0.2106(16) -0.0038(13) 0.7207(14) 0.109 Uiso
C6B C -0.0201(15) 0.1843(12) 0.9585(12) 0.049(6) Uani
H6B H -0.0003(15) 0.1445(12) 1.0278(12) 0.033 Uiso
C7B C -0.1685(13) 0.2732(10) 1.0256(9) 0.037(4) Uani
C71B C -0.3070(17) 0.3115(14) 1.2050(11) 0.056(6) Uani
H71D H -0.2956(17) 0.2540(14) 1.2581(11) 0.109 Uiso
H71E H -0.3961(17) 0.3099(14) 1.1866(11) 0.109 Uiso
H71F H -0.3328(17) 0.3857(14) 1.2753(11) 0.109 Uiso
N8B N -0.1869(10) 0.3217(8) 0.9175(8) 0.033(4) Uani
O1W O 0.3988(15) 0.1231(12) 0.3369(11) 0.074(7) Uani
H1W H 0.414(31) 0.132(22) 0.222(18) 0.145 Uiso
H2W H 0.290(29) 0.129(19) 0.399(24) 0.145 Uiso

loop_
_atom_site_aniso_label
_atom_site_aniso_U_11
_atom_site_aniso_U_22
_atom_site_aniso_U_33
_atom_site_aniso_U_23
_atom_site_aniso_U_13
_atom_site_aniso_U_12
Cu 0.0331(7) 0.0342(7) 0.0196(4) -0.0057(7) -0.0094(4) 0.0086(4)
Br1 0.0428(6) 0.0387(6) 0.0340(4) -0.0123(7) -0.0159(4) 0.0086(4)
Br2 0.0254(5) 0.0375(6) 0.0283(4) 0.0002(6) -0.0125(3) 0.0104(4)
N1A 0.028(4) 0.035(5) 0.023(3) 0.004(5) -0.013(3) 0.011(3)
C2A 0.029(5) 0.043(6) 0.018(3) -0.002(6) -0.007(3) 0.000(4)
N3A 0.027(4) 0.036(5) 0.025(3) -0.004(5) -0.013(3) 0.014(3)
C3AA 0.025(5) 0.028(5) 0.019(3) 0.000(6) -0.003(3) -0.002(3)
N4A 0.036(5) 0.039(5) 0.042(4) -0.009(6) -0.021(4) 0.015(4)
C5A 0.027(5) 0.029(5) 0.038(4) -0.005(5) -0.019(3) 0.009(4)
C51A 0.028(6) 0.041(7) 0.049(5) 0.008(8) -0.016(5) 0.012(5)
C6A 0.023(5) 0.040(6) 0.026(3) -0.001(6) -0.002(3) -0.001(4)
C7A 0.044(6) 0.043(7) 0.027(3) -0.012(7) -0.018(4) 0.009(4)
C71A 0.042(7) 0.095(13) 0.025(4) -0.016(10) -0.004(4) 0.016(6)
N8A 0.033(5) 0.049(6) 0.019(3) -0.014(6) -0.008(3) 0.011(3)
N1B 0.023(4) 0.053(6) 0.018(3) -0.008(6) -0.006(3) 0.007(3)
C2B 0.019(4) 0.027(5) 0.030(3) 0.004(5) -0.012(3) 0.011(4)
N3B 0.025(4) 0.037(5) 0.021(3) 0.002(5) -0.002(3) 0.006(3)
C3AB 0.027(5) 0.026(5) 0.021(3) -0.001(5) -0.009(3) 0.012(3)
N4B 0.037(5) 0.037(5) 0.030(3) -0.009(5) -0.017(3) 0.010(3)
C5B 0.042(6) 0.048(6) 0.040(4) -0.024(7) -0.024(4) 0.027(5)
C51B 0.033(6) 0.057(9) 0.049(6) 0.006(9) -0.019(5) 0.018(6)
C6B 0.049(7) 0.074(9) 0.039(4) -0.034(8) -0.026(5) 0.030(6)
C7B 0.033(5) 0.050(7) 0.020(3) -0.016(6) -0.009(3) 0.008(4)
C71B 0.044(7) 0.079(11) 0.023(4) -0.007(10) -0.005(4) 0.017(5)
N8B 0.028(4) 0.040(5) 0.026(3) -0.012(5) -0.010(3) 0.009(3)
O1W 0.061(8) 0.071(9) 0.050(5) 0.013(11) -0.014(5) 0.009(6)

loop_
_geom_angle_atom_site_label_1
_geom_angle_atom_site_label_2
_geom_angle_atom_site_label_3
_geom_angle_site_symmetry_3
_geom_angle
Br1 Cu Br2 . 141.9(1)
Br1 Cu N3A . 91.0(3)
Br2 Cu N3A . 89.8(3)
Br1 Cu N3B . 90.4(3)
Br2 Cu N3B . 89.6(3)
N3A Cu N3B . 178.4(4)
Br1 Cu Br2 2566 124.0(1)
Br2 Cu Br2 2566 94.1(1)
N3A Cu Br2 2566 88.8(2)
N3B Cu Br2 2566 89.7(3)
Cu Br2 Cu 2566 85.9(1)
C2A N1A N8A . 104.3(9)
N1A C2A N3A . 112.7(8)
Cu N3A C2A . 127.5(5)
Cu N3A C3AA . 125.9(8)
C2A N3A C3AA . 106.5(7)
N3A C3AA N4A . 131.2(9)
N3A C3AA N8A . 105.3(9)
N4A C3AA N8A . 123.5(7)
C3AA N4A C5A . 116.3(10)
N4A C5A C51A . 117.8(10)
N4A C5A C6A . 123.6(11)
C51A C5A C6A . 118.6(8)
C5A C6A C7A . 120.4(7)
C6A C7A C71A . 126.3(8)
C6A C7A N8A . 114.9(10)
C71A C7A N8A . 118.8(11)
N1A N8A C3AA . 111.2(6)
N1A N8A C7A . 127.6(10)
C3AA N8A C7A . 121.2(10)
C2B N1B N8B . 102.8(6)
N1B C2B N3B . 114.3(10)
Cu N3B C2B . 127.7(8)
Cu N3B C3AB . 127.7(5)
C2B N3B C3AB . 104.6(7)
N3B C3AB N4B . 130.4(7)
N3B C3AB N8B . 106.1(8)
N4B C3AB N8B . 123.5(10)
C3AB N4B C5B . 115.7(7)
N4B C5B C51B . 116.8(8)
N4B C5B C6B . 124.7(10)
C51B C5B C6B . 118.5(12)
C5B C6B C7B . 117.9(12)
C6B C7B C71B . 123.6(11)
C6B C7B N8B . 116.7(7)
C71B C7B N8B . 119.6(10)
N1B N8B C3AB . 112.2(9)
N1B N8B C7B . 126.5(6)
C3AB N8B C7B . 121.3(8)

loop_
_geom_bond_atom_site_label_1
_geom_bond_atom_site_label_2
_geom_bond_site_symmetry_2
_geom_bond_distance
Cu Br1 . 2.425(2)
Cu Br2 . 2.588(2)
Cu N3A . 2.006(8)
Cu N3B . 2.012(7)
Cu Br2 2566 2.706(2)
N1A C2A . 1.332(10)
N1A N8A . 1.366(14)
C2A N3A . 1.373(16)
N3A C3AA . 1.372(10)
C3AA N4A . 1.312(15)
C3AA N8A . 1.396(13)
N4A C5A . 1.320(10)
C5A C51A . 1.473(18)
C5A C6A . 1.384(16)
C6A C7A . 1.395(18)
C7A C71A . 1.485(19)
C7A N8A . 1.355(10)
N1B C2B . 1.314(13)
N1B N8B . 1.337(13)
C2B N3B . 1.380(9)
N3B C3AB . 1.339(15)
C3AB N4B . 1.353(13)
C3AB N8B . 1.387(9)
N4B C5B . 1.292(17)
C5B C51B . 1.458(17)
C5B C6B . 1.442(12)
C6B C7B . 1.399(16)
C7B C71B . 1.488(11)
C7B N8B . 1.349(15)
